data_7120362
loop_
_publ_author_name
'Pittala, Narsimhulu'
'Th\'etiot, Franck'
'Charles, Catherine'
'Triki, Smail'
'Boukheddaden, Kamel'
'Chastanet, Guillaume'
'Marchivie, Mathieu'

_publ_section_title
;
 Unprecedented trinuclear FeII triazole-based complex exhibiting a
 concerted and complete sharp spin transition above room temperature
;
_journal_name_full 'Chem. Commun.'
_journal_paper_doi 10.1039/C7CC04112H
_journal_year 2017
_chemical_formula_moiety 'C108 H84 Fe3 N42 S6'
_chemical_formula_sum 'C108 H84 Fe3 N42 S6'
_chemical_formula_weight 2330.08
_chemical_name_systematic
;
 ?
;
_space_group_crystal_system trigonal
_space_group_IT_number 148
_space_group_name_Hall '-R 3'
_space_group_name_H-M_alt 'R -3'
_symmetry_space_group_name_Hall '-R 3'
_symmetry_space_group_name_H-M 'R -3 :H'
_atom_sites_solution_hydrogens geom
_atom_sites_solution_primary direct
_audit_creation_date 2017-06-28
_audit_creation_method
;
Olex2 1.2
(compiled Mar 28 2017 19:26:29 for OlexSys, GUI svn.r5337)
;
_audit_update_record
;
2017-06-28 deposited with the CCDC.
2017-06-30 downloaded from the CCDC.
;
_cell_angle_alpha 90
_cell_angle_beta 90
_cell_angle_gamma 120
_cell_formula_units_Z 3
_cell_length_a 25.514(4)
_cell_length_b 25.514(4)
_cell_length_c 14.737(3)
_cell_measurement_reflns_used 821
_cell_measurement_temperature 295(2)
_cell_measurement_theta_max 19.59
_cell_measurement_theta_min 2.77
_cell_volume 8308(3)
_computing_molecular_graphics 'Olex2 (Dolomanov et al., 2009)'
_computing_publication_material 'Olex2 (Dolomanov et al., 2009)'
_computing_structure_refinement 'ShelXL (Sheldrick, 2015)'
_computing_structure_solution 'ShelXT (Sheldrick, 2015)'
_diffrn_ambient_temperature 295.12
_diffrn_detector_area_resol_mean 8
_diffrn_measured_fraction_theta_full 0.830
_diffrn_measured_fraction_theta_max 0.901
_diffrn_measurement_device_type 'Bruker APEX-II CCD'
_diffrn_measurement_method '\f and \w scans'
_diffrn_radiation_monochromator graphite
_diffrn_radiation_type MoK\a
_diffrn_radiation_wavelength 0.71073
_diffrn_reflns_av_R_equivalents 0.0905
_diffrn_reflns_av_unetI/netI 0.2487
_diffrn_reflns_Laue_measured_fraction_full 0.830
_diffrn_reflns_Laue_measured_fraction_max 0.901
_diffrn_reflns_limit_h_max 21
_diffrn_reflns_limit_h_min -30
_diffrn_reflns_limit_k_max 29
_diffrn_reflns_limit_k_min -23
_diffrn_reflns_limit_l_max 12
_diffrn_reflns_limit_l_min -17
_diffrn_reflns_number 6202
_diffrn_reflns_point_group_measured_fraction_full 0.830
_diffrn_reflns_point_group_measured_fraction_max 0.901
_diffrn_reflns_theta_full 26.000
_diffrn_reflns_theta_max 25.239
_diffrn_reflns_theta_min 2.803
_diffrn_source 'sealed tube'
_diffrn_standards_number 0
_exptl_absorpt_coefficient_mu 0.570
_exptl_absorpt_correction_T_max 0.7453
_exptl_absorpt_correction_T_min 0.6318
_exptl_absorpt_correction_type multi-scan
_exptl_absorpt_process_details
;
SADABS-2012/1 (Bruker,2012) was used for absorption correction.
wR2(int) was 0.0920 before and 0.0561 after correction.
The Ratio of minimum to maximum transmission is 0.8477.
The \l/2 correction factor is 0.0015.
;
_exptl_crystal_density_diffrn 1.397
_exptl_crystal_F_000 3600
_exptl_crystal_size_max 0.2
_exptl_crystal_size_mid 0.02
_exptl_crystal_size_min 0.02
_refine_diff_density_max 0.650
_refine_diff_density_min -0.679
_refine_diff_density_rms 0.083
_refine_ls_extinction_method none
_refine_ls_goodness_of_fit_ref 0.925
_refine_ls_hydrogen_treatment constr
_refine_ls_matrix_type full
_refine_ls_number_parameters 241
_refine_ls_number_reflns 3017
_refine_ls_number_restraints 0
_refine_ls_restrained_S_all 0.925
_refine_ls_R_factor_all 0.2422
_refine_ls_R_factor_gt 0.0587
_refine_ls_shift/su_max 0.000
_refine_ls_shift/su_mean 0.000
_refine_ls_structure_factor_coef Fsqd
_refine_ls_weighting_details 'w=1/[\s^2^(Fo^2^)+(0.0789P)^2^] where P=(Fo^2^+2Fc^2^)/3'
_refine_ls_weighting_scheme calc
_refine_ls_wR_factor_gt 0.1247
_refine_ls_wR_factor_ref 0.1967
_reflns_Friedel_coverage 0.000
_reflns_number_gt 1119
_reflns_number_total 3017
_reflns_threshold_expression 'I > 2\s(I)'
_cod_data_source_file c7cc04112h2.cif
_cod_data_source_block 295K
_cod_database_code 7120362
_shelxl_version_number 2013-4
_shelx_space_group_comment
;
The symmetry employed for this shelxl refinement is uniquely defined
by the following loop, which should always be used as a source of
symmetry information in preference to the above space-group names.
They are only intended as comments.
;
_olex2_refinement_description
;
1. Fixed Uiso
 At 1.2 times of:
  All C(H) groups, All C(H,H) groups
 At 1.5 times of:
  All C(H,H,H) groups
2.a Secondary CH2 refined with riding coordinates:
 C3(H3A,H3B), C17(H17A,H17B)
2.b Aromatic/amide H refined with riding coordinates:
 C1(H1), C2(H2), C5(H5), C6(H6), C7(H7), C8(H8), C9(H9)
2.c Idealised Me refined as rotating group:
 C18(H18A,H18B,H18C)
;

loop_
_space_group_symop_operation_xyz
'x, y, z'
'-y, x-y, z'
'-x+y, -x, z'
'x+2/3, y+1/3, z+1/3'
'-y+2/3, x-y+1/3, z+1/3'
'-x+y+2/3, -x+1/3, z+1/3'
'x+1/3, y+2/3, z+2/3'
'-y+1/3, x-y+2/3, z+2/3'
'-x+y+1/3, -x+2/3, z+2/3'
'-x, -y, -z'
'y, -x+y, -z'
'x-y, x, -z'
'-x+2/3, -y+1/3, -z+1/3'
'y+2/3, -x+y+1/3, -z+1/3'
'x-y+2/3, x+1/3, -z+1/3'
'-x+1/3, -y+2/3, -z+2/3'
'y+1/3, -x+y+2/3, -z+2/3'
'x-y+1/3, x+2/3, -z+2/3'

loop_
_atom_site_label
_atom_site_type_symbol
_atom_site_fract_x
_atom_site_fract_y
_atom_site_fract_z
_atom_site_U_iso_or_equiv
_atom_site_adp_type
_atom_site_occupancy
_atom_site_site_symmetry_order
_atom_site_calc_flag
_atom_site_refinement_flags_posn
_atom_site_refinement_flags_adp
_atom_site_refinement_flags_occupancy
Fe1 Fe 0.3333 0.6667 0.1667 0.0394(7) Uani 1 6 d S T P
Fe2 Fe 0.3333 0.6667 0.41549(11) 0.0403(6) Uani 1 3 d S T P
S1 S 0.57095(11) 0.64392(12) 0.60802(16) 0.0784(8) Uani 1 1 d . . .
N1 N 0.4028(3) 0.7177(3) 0.2445(3) 0.0395(15) Uani 1 1 d . . .
N2 N 0.4038(3) 0.7181(2) 0.3393(3) 0.0366(15) Uani 1 1 d . . .
N3 N 0.4932(3) 0.7861(3) 0.2923(4) 0.0475(16) Uani 1 1 d . . .
N4 N 0.3851(3) 0.6485(3) 0.4883(4) 0.0437(17) Uani 1 1 d . . .
N5 N 0.4480(3) 0.6196(4) 0.7481(5) 0.087(3) Uani 1 1 d . . .
N6 N 0.4377(4) 0.5976(4) 0.3213(5) 0.091(3) Uani 1 1 d . . .
N7 N 0.6249(4) 0.6636(4) 0.3698(6) 0.107(3) Uani 1 1 d . . .
C1 C 0.4571(4) 0.7596(4) 0.2194(5) 0.047(2) Uani 1 1 d . . .
H1 H 0.4692 0.7698 0.1595 0.056 Uiso 1 1 calc R . .
C2 C 0.4581(4) 0.7594(3) 0.3645(5) 0.050(2) Uani 1 1 d . . .
H2 H 0.4707 0.7690 0.4245 0.059 Uiso 1 1 calc R . .
C3 C 0.5560(4) 0.8373(4) 0.2930(5) 0.066(2) Uani 1 1 d . . .
H3A H 0.5700 0.8468 0.3552 0.079 Uiso 1 1 calc R . .
H3B H 0.5567 0.8726 0.2671 0.079 Uiso 1 1 calc R . .
C4 C 0.5982(4) 0.8238(4) 0.2404(5) 0.060(2) Uani 1 1 d . . .
C5 C 0.5990(4) 0.7715(5) 0.2528(6) 0.089(3) Uani 1 1 d . . .
H5 H 0.5716 0.7425 0.2926 0.106 Uiso 1 1 calc R . .
C6 C 0.6399(5) 0.7606(6) 0.2074(8) 0.106(4) Uani 1 1 d . . .
H6 H 0.6393 0.7242 0.2161 0.128 Uiso 1 1 calc R . .
C7 C 0.6805(5) 0.8024(7) 0.1505(8) 0.117(4) Uani 1 1 d . . .
H7 H 0.7092 0.7958 0.1216 0.140 Uiso 1 1 calc R . .
C8 C 0.6791(6) 0.8543(6) 0.1360(9) 0.131(5) Uani 1 1 d . . .
H8 H 0.7063 0.8828 0.0953 0.157 Uiso 1 1 calc R . .
C9 C 0.6378(5) 0.8660(4) 0.1809(7) 0.096(3) Uani 1 1 d . . .
H9 H 0.6373 0.9017 0.1704 0.115 Uiso 1 1 calc R . .
C10 C 0.4188(4) 0.6394(3) 0.5266(5) 0.049(2) Uani 1 1 d . . .
C11 C 0.4619(4) 0.6293(3) 0.5745(5) 0.051(2) Uani 1 1 d . . .
C12 C 0.4545(4) 0.6238(4) 0.6705(6) 0.063(2) Uani 1 1 d . . .
C13 C 0.5132(3) 0.6323(3) 0.5339(5) 0.048(2) Uani 1 1 d . . .
C14 C 0.5212(4) 0.6313(4) 0.4398(5) 0.062(2) Uani 1 1 d . . .
C15 C 0.4743(4) 0.6128(4) 0.3756(6) 0.068(3) Uani 1 1 d . . .
C16 C 0.5781(5) 0.6487(4) 0.4013(6) 0.076(3) Uani 1 1 d . . .
C17 C 0.6047(6) 0.6001(7) 0.5700(8) 0.136(5) Uani 1 1 d . . .
H17A H 0.6254 0.6178 0.5133 0.163 Uiso 1 1 calc R . .
H17B H 0.6356 0.6062 0.6138 0.163 Uiso 1 1 calc R . .
C18 C 0.5711(8) 0.5413(6) 0.5567(11) 0.206(9) Uani 1 1 d . . .
H18A H 0.5436 0.5339 0.5075 0.309 Uiso 1 1 calc GR . .
H18B H 0.5486 0.5225 0.6108 0.309 Uiso 1 1 calc GR . .
H18C H 0.5967 0.5249 0.5421 0.309 Uiso 1 1 calc GR . .

loop_
_atom_site_aniso_label
_atom_site_aniso_U_11
_atom_site_aniso_U_22
_atom_site_aniso_U_33
_atom_site_aniso_U_23
_atom_site_aniso_U_13
_atom_site_aniso_U_12
Fe1 0.0476(11) 0.0476(11) 0.0230(13) 0.000 0.000 0.0238(5)
Fe2 0.0486(8) 0.0486(8) 0.0236(9) 0.000 0.000 0.0243(4)
S1 0.0804(18) 0.106(2) 0.0669(15) 0.0019(14) -0.0082(13) 0.0599(16)
N1 0.045(4) 0.045(4) 0.027(3) 0.003(3) 0.002(3) 0.022(3)
N2 0.045(4) 0.038(4) 0.019(3) 0.004(3) 0.004(3) 0.015(3)
N3 0.039(4) 0.051(4) 0.039(4) -0.006(3) 0.000(3) 0.012(4)
N4 0.048(4) 0.063(5) 0.023(3) 0.001(3) -0.001(3) 0.030(4)
N5 0.107(6) 0.146(8) 0.042(4) 0.008(5) 0.008(5) 0.088(6)
N6 0.119(7) 0.152(8) 0.039(4) -0.009(5) -0.006(5) 0.096(7)
N7 0.099(7) 0.140(8) 0.095(7) 0.008(6) 0.030(6) 0.070(7)
C1 0.057(6) 0.063(6) 0.024(4) -0.009(4) -0.010(4) 0.033(5)
C2 0.051(6) 0.051(5) 0.034(5) -0.004(4) -0.006(4) 0.016(5)
C3 0.060(6) 0.066(6) 0.053(5) -0.008(4) -0.005(5) 0.018(5)
C4 0.047(6) 0.067(7) 0.047(5) 0.003(5) -0.005(5) 0.013(6)
C5 0.066(7) 0.118(10) 0.080(7) 0.026(6) 0.022(5) 0.046(7)
C6 0.092(9) 0.138(11) 0.111(9) 0.020(8) 0.012(7) 0.073(9)
C7 0.086(9) 0.164(14) 0.096(9) 0.001(9) 0.027(7) 0.059(10)
C8 0.107(11) 0.119(12) 0.133(12) 0.024(9) 0.051(9) 0.032(10)
C9 0.095(8) 0.083(8) 0.089(8) 0.015(6) 0.033(7) 0.030(7)
C10 0.058(6) 0.054(5) 0.027(4) 0.003(4) 0.008(4) 0.022(5)
C11 0.056(6) 0.065(6) 0.036(4) 0.006(4) -0.001(4) 0.033(5)
C12 0.064(6) 0.087(7) 0.055(6) -0.005(5) -0.003(5) 0.051(5)
C13 0.051(5) 0.057(5) 0.036(4) 0.006(4) -0.003(4) 0.027(4)
C14 0.064(6) 0.084(7) 0.044(5) 0.005(5) -0.003(5) 0.040(5)
C15 0.092(8) 0.106(8) 0.034(5) 0.005(5) 0.008(5) 0.071(7)
C16 0.080(8) 0.095(8) 0.065(6) 0.005(5) 0.011(6) 0.054(7)
C17 0.164(13) 0.165(13) 0.128(11) -0.002(10) -0.010(9) 0.121(12)
C18 0.26(2) 0.083(10) 0.26(2) -0.043(12) -0.037(15) 0.079(13)

loop_
_atom_type_symbol
_atom_type_description
_atom_type_scat_dispersion_real
_atom_type_scat_dispersion_imag
_atom_type_scat_source
C C 0.0033 0.0016 'International Tables Vol C Tables 4.2.6.8 and 6.1.1.4'
H H 0.0000 0.0000 'International Tables Vol C Tables 4.2.6.8 and 6.1.1.4'
Fe Fe 0.3463 0.8444 'International Tables Vol C Tables 4.2.6.8 and 6.1.1.4'
N N 0.0061 0.0033 'International Tables Vol C Tables 4.2.6.8 and 6.1.1.4'
S S 0.1246 0.1234 'International Tables Vol C Tables 4.2.6.8 and 6.1.1.4'

loop_
_geom_angle_atom_site_label_1
_geom_angle_atom_site_label_2
_geom_angle_atom_site_label_3
_geom_angle
_geom_angle_site_symmetry_1
_geom_angle_site_symmetry_3
N1 Fe1 N1 89.2(2) 2_665 .
N1 Fe1 N1 89.2(2) 13_565 14_455
N1 Fe1 N1 90.8(2) 13_565 3_565
N1 Fe1 N1 90.8(2) 2_665 15
N1 Fe1 N1 89.2(2) . 3_565
N1 Fe1 N1 90.8(2) . 15
N1 Fe1 N1 90.8(2) . 14_455
N1 Fe1 N1 90.8(2) 2_665 13_565
N1 Fe1 N1 89.2(2) 2_665 3_565
N1 Fe1 N1 180.0 . 13_565
N1 Fe1 N1 180.0 15 3_565
N1 Fe1 N1 89.2(2) 15 13_565
N1 Fe1 N1 90.8(2) 14_455 3_565
N1 Fe1 N1 180.0(2) 2_665 14_455
N1 Fe1 N1 89.2(2) 15 14_455
N2 Fe2 N2 90.6(2) 2_665 3_565
N2 Fe2 N2 90.6(2) . 3_565
N2 Fe2 N2 90.6(2) 2_665 .
N4 Fe2 N2 88.3(2) 2_665 2_665
N4 Fe2 N2 178.8(2) 3_565 .
N4 Fe2 N2 88.3(2) 3_565 3_565
N4 Fe2 N2 89.1(2) 3_565 2_665
N4 Fe2 N2 88.3(2) . .
N4 Fe2 N2 178.8(2) . 2_665
N4 Fe2 N2 89.1(2) . 3_565
N4 Fe2 N2 89.1(2) 2_665 .
N4 Fe2 N2 178.8(2) 2_665 3_565
N4 Fe2 N4 92.1(2) 2_665 3_565
N4 Fe2 N4 92.1(2) 3_565 .
N4 Fe2 N4 92.1(2) 2_665 .
C13 S1 C17 109.0(5) . .
N2 N1 Fe1 126.6(4) . .
C1 N1 Fe1 127.8(5) . .
C1 N1 N2 105.6(5) . .
N1 N2 Fe2 124.0(4) . .
C2 N2 Fe2 128.6(5) . .
C2 N2 N1 107.3(5) . .
C1 N3 C3 127.8(6) . .
C2 N3 C1 105.1(6) . .
C2 N3 C3 126.8(6) . .
C10 N4 Fe2 175.1(6) . .
N1 C1 N3 111.2(6) . .
N1 C1 H1 124.4 . .
N3 C1 H1 124.4 . .
N2 C2 N3 110.8(6) . .
N2 C2 H2 124.6 . .
N3 C2 H2 124.6 . .
N3 C3 H3A 109.2 . .
N3 C3 H3B 109.2 . .
N3 C3 C4 112.2(6) . .
H3A C3 H3B 107.9 . .
C4 C3 H3A 109.2 . .
C4 C3 H3B 109.2 . .
C5 C4 C3 121.5(8) . .
C5 C4 C9 119.5(9) . .
C9 C4 C3 119.0(10) . .
C4 C5 H5 119.4 . .
C4 C5 C6 121.2(10) . .
C6 C5 H5 119.4 . .
C5 C6 H6 119.8 . .
C7 C6 C5 120.3(11) . .
C7 C6 H6 119.8 . .
C6 C7 H7 120.5 . .
C6 C7 C8 118.9(12) . .
C8 C7 H7 120.5 . .
C7 C8 H8 119.2 . .
C7 C8 C9 121.6(12) . .
C9 C8 H8 119.2 . .
C4 C9 C8 118.5(10) . .
C4 C9 H9 120.8 . .
C8 C9 H9 120.8 . .
N4 C10 C11 178.7(9) . .
C12 C11 C10 115.5(7) . .
C13 C11 C10 123.9(6) . .
C13 C11 C12 120.1(7) . .
N5 C12 C11 179.1(9) . .
C11 C13 S1 115.4(5) . .
C14 C13 S1 120.3(6) . .
C14 C13 C11 124.1(7) . .
C13 C14 C15 124.1(8) . .
C13 C14 C16 122.0(8) . .
C16 C14 C15 113.9(7) . .
N6 C15 C14 177.4(9) . .
N7 C16 C14 179.2(11) . .
S1 C17 H17A 107.2 . .
S1 C17 H17B 107.2 . .
H17A C17 H17B 106.8 . .
C18 C17 S1 120.6(12) . .
C18 C17 H17A 107.2 . .
C18 C17 H17B 107.2 . .
C17 C18 H18A 109.5 . .
C17 C18 H18B 109.5 . .
C17 C18 H18C 109.5 . .
H18A C18 H18B 109.5 . .
H18A C18 H18C 109.5 . .
H18B C18 H18C 109.5 . .

loop_
_geom_bond_atom_site_label_1
_geom_bond_atom_site_label_2
_geom_bond_distance
_geom_bond_site_symmetry_2
Fe1 N1 1.961(6) 2_665
Fe1 N1 1.961(6) 14_455
Fe1 N1 1.961(6) 13_565
Fe1 N1 1.961(6) .
Fe1 N1 1.961(6) 15
Fe1 N1 1.961(6) 3_565
Fe2 N2 1.963(5) .
Fe2 N2 1.963(5) 2_665
Fe2 N2 1.963(5) 3_565
Fe2 N4 1.930(6) 3_565
Fe2 N4 1.930(6) 2_665
Fe2 N4 1.930(6) .
S1 C13 1.738(7) .
S1 C17 1.808(11) .
N1 N2 1.397(6) .
N1 C1 1.309(8) .
N2 C2 1.307(8) .
N3 C1 1.355(8) .
N3 C2 1.337(8) .
N3 C3 1.477(9) .
N4 C10 1.144(9) .
N5 C12 1.154(9) .
N6 C15 1.140(10) .
N7 C16 1.154(10) .
C1 H1 0.9300 .
C2 H2 0.9300 .
C3 H3A 0.9700 .
C3 H3B 0.9700 .
C3 C4 1.500(11) .
C4 C5 1.357(12) .
C4 C9 1.365(11) .
C5 H5 0.9300 .
C5 C6 1.378(13) .
C6 H6 0.9300 .
C6 C7 1.345(14) .
C7 H7 0.9300 .
C7 C8 1.361(15) .
C8 H8 0.9300 .
C8 C9 1.396(14) .
C9 H9 0.9300 .
C10 C11 1.435(11) .
C11 C12 1.425(11) .
C11 C13 1.405(10) .
C13 C14 1.405(9) .
C14 C15 1.408(12) .
C14 C16 1.407(12) .
C17 H17A 0.9700 .
C17 H17B 0.9700 .
C17 C18 1.318(14) .
C18 H18A 0.9600 .
C18 H18B 0.9600 .
C18 H18C 0.9600 .

loop_
_geom_torsion_atom_site_label_1
_geom_torsion_atom_site_label_2
_geom_torsion_atom_site_label_3
_geom_torsion_atom_site_label_4
_geom_torsion
Fe1 N1 N2 Fe2 -0.9(7)
Fe1 N1 N2 C2 -178.5(5)
Fe1 N1 C1 N3 179.3(4)
Fe2 N2 C2 N3 -178.0(4)
S1 C13 C14 C15 169.4(7)
S1 C13 C14 C16 -10.1(11)
N1 N2 C2 N3 -0.6(8)
N2 N1 C1 N3 1.1(7)
N3 C3 C4 C5 -48.4(10)
N3 C3 C4 C9 133.6(8)
C1 N1 N2 Fe2 177.3(4)
C1 N1 N2 C2 -0.3(7)
C1 N3 C2 N2 1.2(8)
C1 N3 C3 C4 -59.8(10)
C2 N3 C1 N1 -1.4(8)
C2 N3 C3 C4 126.7(8)
C3 N3 C1 N1 -176.0(7)
C3 N3 C2 N2 175.9(7)
C3 C4 C5 C6 -176.9(8)
C3 C4 C9 C8 176.5(9)
C4 C5 C6 C7 1.0(16)
C5 C4 C9 C8 -1.5(15)
C5 C6 C7 C8 -2.5(19)
C6 C7 C8 C9 2(2)
C7 C8 C9 C4 0.0(19)
C9 C4 C5 C6 1.1(14)
C10 C11 C13 S1 159.3(6)
C10 C11 C13 C14 -15.6(12)
C11 C13 C14 C15 -15.9(13)
C11 C13 C14 C16 164.5(8)
C12 C11 C13 S1 -12.3(10)
C12 C11 C13 C14 172.9(8)
C13 S1 C17 C18 -55.0(14)
C17 S1 C13 C11 142.4(7)
C17 S1 C13 C14 -42.5(8)
